data_4065338
loop_
_publ_author_name
'Takao, Toshiro'
'Obayashi, Nozomi'
'Zhao, Bo'
'Akiyoshi, Kazunori'
'Omori, Hideki'
'Suzuki, Hiroharu'

_publ_section_title
;
 Synthesis and Property of Diruthenium Complexes Containing Bridging
 Cyclic Diene Ligands and the Reaction of Diruthenium Tetrahydrido Complex
 with Benzene Forming a \m-\h2:\h2-Cyclohexadiene Complex via Partial
 Hydrogenation on a Ru2Center
;
_journal_issue 18
_journal_name_full Organometallics
_journal_page_first 5057
_journal_paper_doi 10.1021/om200728e
_journal_volume 30
_journal_year 2011
_chemical_formula_sum 'C40 H66 N4 Ru2'
_chemical_formula_weight 805.11
_chemical_name_systematic
; 
 ? 
;
_space_group_IT_number 63
_symmetry_cell_setting orthorhombic
_symmetry_space_group_name_Hall '-C 2c 2'
_symmetry_space_group_name_H-M 'C m c m'
_atom_sites_solution_hydrogens None
_atom_sites_solution_primary direct
_atom_sites_solution_secondary difmap
_audit_creation_method SHELXL-97
_cell_angle_alpha 90.00
_cell_angle_beta 90.00
_cell_angle_gamma 90.00
_cell_formula_units_Z 4
_cell_length_a 17.8054(6)
_cell_length_b 16.6983(7)
_cell_length_c 13.5960(6)
_cell_measurement_temperature 123(2)
_cell_measurement_theta_max 27.48
_cell_measurement_theta_min 3.01
_cell_volume 4042.4(3)
_computing_cell_refinement PROCESS-AUTO
_computing_data_collection 'PROCESS-AUTO (Rigaku, 1998)'
_computing_data_reduction 'SHELXS-97 (Sheldrick, 1990)'
_computing_molecular_graphics 'ORTEX (P.McArdle, 1995)'
_computing_publication_material SHELXL-97
_computing_structure_refinement 'SHELXL-97 (Sheldrick, 1997)'
_computing_structure_solution SHELXS-97
_diffrn_ambient_temperature 123(2)
_diffrn_detector_area_resol_mean 10
_diffrn_measured_fraction_theta_full 0.994
_diffrn_measured_fraction_theta_max 0.994
_diffrn_measurement_device_type 'Rigaku R-AXIS RAPID Imaging Plate'
_diffrn_measurement_method 'oscillation photograph'
_diffrn_radiation_monochromator graphite
_diffrn_radiation_source 'Rigaku Rotating Anode Ultrax18'
_diffrn_radiation_type MoK\a
_diffrn_radiation_wavelength 0.71069
_diffrn_reflns_av_R_equivalents 0.0274
_diffrn_reflns_av_sigmaI/netI 0.0168
_diffrn_reflns_limit_h_max 22
_diffrn_reflns_limit_h_min -23
_diffrn_reflns_limit_k_max 21
_diffrn_reflns_limit_k_min -21
_diffrn_reflns_limit_l_max 17
_diffrn_reflns_limit_l_min -15
_diffrn_reflns_number 19881
_diffrn_reflns_theta_full 27.48
_diffrn_reflns_theta_max 27.48
_diffrn_reflns_theta_min 3.00
_exptl_absorpt_coefficient_mu 0.778
_exptl_absorpt_correction_T_max 1.0000
_exptl_absorpt_correction_T_min 0.6790
_exptl_absorpt_correction_type empirical
_exptl_absorpt_process_details 'ABSCOR (T.Higashi, 2001)'
_exptl_crystal_colour yellow
_exptl_crystal_density_diffrn 1.323
_exptl_crystal_density_meas ?
_exptl_crystal_density_method 'not measured'
_exptl_crystal_description Platelet
_exptl_crystal_F_000 1688
_exptl_crystal_size_max 0.097
_exptl_crystal_size_mid 0.074
_exptl_crystal_size_min 0.048
_refine_diff_density_max 2.086
_refine_diff_density_min -1.733
_refine_diff_density_rms 0.152
_refine_ls_extinction_method SHELXL
_refine_ls_goodness_of_fit_ref 1.065
_refine_ls_hydrogen_treatment None
_refine_ls_matrix_type full
_refine_ls_number_parameters 113
_refine_ls_number_reflns 2483
_refine_ls_number_restraints 0
_refine_ls_restrained_S_all 1.065
_refine_ls_R_factor_all 0.0592
_refine_ls_R_factor_gt 0.0554
_refine_ls_shift/su_max 0.001
_refine_ls_shift/su_mean 0.000
_refine_ls_structure_factor_coef Fsqd
_refine_ls_weighting_details 'calc w=1/[\s^2^(Fo^2^)+(0.0819P)^2^+45.1810P] where P=(Fo^2^+2Fc^2^)/3'
_refine_ls_weighting_scheme calc
_refine_ls_wR_factor_gt 0.1487
_refine_ls_wR_factor_ref 0.1526
_reflns_number_gt 2269
_reflns_number_total 2483
_reflns_threshold_expression >2sigma(I)
_cod_data_source_file om200728e_si_001.cif
_cod_data_source_block 7
_cod_depositor_comments
;
The following automatic conversions were performed:

'_symmetry_cell_setting' value 'Orthorhombic' changed to
'orthorhombic' according to
/home/saulius/struct/CIF-dictionaries/cif_core.dic dictionary named
'cif_core.dic' version 2.4.1 from
2010-06-29.

'_exptl_absorpt_correction_type' value 'Empirical'
changed to 'empirical' according to
/home/saulius/struct/CIF-dictionaries/cif_core.dic dictionary named
'cif_core.dic' version 2.4.1 from 2010-06-29.

Automatic conversion script
Id: cif_fix_values 1715 2011-07-08 13:25:40Z adriana 

 Adding full bibliography for 4065336--4065341.cif.

The following automatic conversions were performed:

'_exptl_crystal_density_meas' value 'not measured' was changed to '?'
- the value is perceived as not measured.

Automatic conversion script
Id: cif_fix_values 3008 2015-01-20 13:52:24Z robertas 
;
_cod_original_sg_symbol_H-M Cmcm
_cod_database_code 4065338

loop_
_symmetry_equiv_pos_as_xyz
'x, y, z'
'x, -y, -z'
'x, y, -z+1/2'
'x, -y, z+1/2'
'x+1/2, y+1/2, z'
'x+1/2, -y+1/2, -z'
'x+1/2, y+1/2, -z+1/2'
'x+1/2, -y+1/2, z+1/2'
'-x, -y, -z'
'-x, y, z'
'-x, -y, z-1/2'
'-x, y, -z-1/2'
'-x+1/2, -y+1/2, -z'
'-x+1/2, y+1/2, z'
'-x+1/2, -y+1/2, z-1/2'
'-x+1/2, y+1/2, -z-1/2'

loop_
_atom_site_label
_atom_site_type_symbol
_atom_site_fract_x
_atom_site_fract_y
_atom_site_fract_z
_atom_site_U_iso_or_equiv
_atom_site_adp_type
_atom_site_occupancy
_atom_site_symmetry_multiplicity
_atom_site_calc_flag
_atom_site_refinement_flags
Ru1 Ru 0.42239(2) 0.29641(2) 0.2500 0.01540(18) Uani 1 2 d S
N1 N 0.3896(3) 0.1165(3) 0.2500 0.0288(11) Uani 1 2 d S
N2 N 0.5000 0.2570(4) 0.0553(4) 0.067(3) Uani 1 2 d S
C1 C 0.4067(3) 0.1844(4) 0.2500 0.0196(10) Uani 1 2 d S
C2 C 0.3657(5) 0.0424(5) 0.1975(7) 0.0305(19) Uani 0.50 1 d P
C3 C 0.3825(6) -0.0288(5) 0.2500 0.066(3) Uani 1 2 d S
C4 C 0.2813(7) 0.0476(7) 0.1810(13) 0.062(4) Uani 0.50 1 d P
C5 C 0.4104(9) 0.0346(8) 0.1020(10) 0.058(3) Uani 0.50 1 d P
C6 C 0.5000 0.2755(3) 0.1399(4) 0.0169(10) Uani 1 2 d S
C7 C 0.4684(5) 0.2398(5) -0.0308(6) 0.0212(15) Uani 0.50 1 d P
C8 C 0.5000 0.1843(6) -0.0997(6) 0.062(3) Uani 1 2 d S
C9 C 0.3956(5) 0.1975(6) -0.0014(7) 0.0312(19) Uani 0.50 1 d P
C10 C 0.4537(7) 0.3187(7) -0.0845(8) 0.044(3) Uani 0.50 1 d P
C11 C 0.2949(2) 0.3201(2) 0.2500 0.0251(12) Uiso 1 2 d SG
C12 C 0.3233(2) 0.3770(2) 0.18301(16) 0.0256(16) Uiso 0.50 1 d PG
C13 C 0.3711(2) 0.4300(2) 0.2352(2) 0.0283(16) Uiso 0.50 1 d PG
C14 C 0.3722(2) 0.4057(2) 0.3350(2) 0.0245(16) Uiso 0.50 1 d PG
C15 C 0.3251(2) 0.3377(2) 0.34459(16) 0.0243(16) Uiso 0.50 1 d PG
C16 C 0.2419(3) 0.2517(3) 0.23026(15) 0.047(3) Uiso 0.50 1 d PG
C17 C 0.3058(3) 0.3806(3) 0.0747(3) 0.049(3) Uiso 0.50 1 d PG
C18 C 0.4132(3) 0.4998(3) 0.1920(4) 0.043(2) Uiso 0.50 1 d PG
C19 C 0.4157(3) 0.4452(3) 0.4167(4) 0.038(2) Uiso 0.50 1 d PG
C20 C 0.3099(3) 0.2922(3) 0.4382(3) 0.040(2) Uiso 0.50 1 d PG

loop_
_atom_site_aniso_label
_atom_site_aniso_U_11
_atom_site_aniso_U_22
_atom_site_aniso_U_33
_atom_site_aniso_U_23
_atom_site_aniso_U_13
_atom_site_aniso_U_12
Ru1 0.0139(3) 0.0154(3) 0.0169(3) 0.000 0.000 0.00083(14)
N1 0.026(3) 0.018(2) 0.043(3) 0.000 0.000 -0.005(2)
N2 0.164(9) 0.021(3) 0.016(3) -0.003(2) 0.000 0.000
C1 0.013(2) 0.025(3) 0.021(3) 0.000 0.000 0.001(2)
C2 0.031(4) 0.023(4) 0.037(5) -0.004(4) -0.007(4) -0.006(3)
C3 0.052(5) 0.028(4) 0.119(9) 0.000 0.000 -0.005(4)
C4 0.036(6) 0.040(6) 0.109(12) 0.003(7) -0.027(7) -0.014(5)
C5 0.083(9) 0.049(7) 0.043(7) -0.009(6) 0.011(6) 0.003(6)
C6 0.016(2) 0.015(2) 0.020(3) 0.0003(19) 0.000 0.000
C7 0.021(3) 0.027(4) 0.016(3) -0.003(3) 0.000(3) 0.002(3)
C8 0.111(9) 0.048(5) 0.029(4) -0.016(4) 0.000 0.000
C9 0.023(4) 0.040(5) 0.031(5) -0.010(4) -0.001(4) -0.009(4)
C10 0.054(7) 0.036(5) 0.040(6) 0.011(4) -0.020(5) -0.001(5)

loop_
_atom_type_symbol
_atom_type_description
_atom_type_scat_dispersion_real
_atom_type_scat_dispersion_imag
_atom_type_scat_source
C C 0.0033 0.0016 'International Tables Vol C Tables 4.2.6.8 and 6.1.1.4'
H H 0.0000 0.0000 'International Tables Vol C Tables 4.2.6.8 and 6.1.1.4'
N N 0.0061 0.0033 'International Tables Vol C Tables 4.2.6.8 and 6.1.1.4'
Ru Ru -1.2594 0.8363 'International Tables Vol C Tables 4.2.6.8 and 6.1.1.4'

loop_
_geom_angle_atom_site_label_1
_geom_angle_atom_site_label_2
_geom_angle_atom_site_label_3
_geom_angle
_geom_angle_site_symmetry_1
_geom_angle_site_symmetry_3
C1 Ru1 C6 86.05(18) . 3
C1 Ru1 C6 86.05(18) . .
C6 Ru1 C6 92.8(2) 3 .
C1 Ru1 C15 100.85(16) . .
C6 Ru1 C15 98.73(13) 3 .
C6 Ru1 C15 166.93(15) . .
C1 Ru1 C15 100.85(17) . 3
C6 Ru1 C15 166.93(15) 3 3
C6 Ru1 C15 98.73(14) . 3
C15 Ru1 C15 69.21(10) . 3
C1 Ru1 C11 91.40(19) . .
C6 Ru1 C11 133.46(10) 3 .
C6 Ru1 C11 133.46(10) . .
C15 Ru1 C11 36.33(7) . .
C15 Ru1 C11 36.33(9) 3 .
C1 Ru1 C14 135.69(15) . .
C6 Ru1 C14 91.71(16) 3 .
C6 Ru1 C14 138.24(17) . .
C15 Ru1 C14 35.82(6) . .
C15 Ru1 C14 75.57(10) 3 .
C11 Ru1 C14 59.29(10) . .
C1 Ru1 C14 135.69(15) . 3
C6 Ru1 C14 138.24(16) 3 3
C6 Ru1 C14 91.71(17) . 3
C15 Ru1 C14 75.57(13) . 3
C15 Ru1 C14 35.82(10) 3 3
C11 Ru1 C14 59.29(11) . 3
C14 Ru1 C14 59.27(14) . 3
C1 Ru1 C12 116.51(18) . .
C6 Ru1 C12 149.52(16) 3 .
C6 Ru1 C12 108.17(13) . .
C15 Ru1 C12 58.83(10) . .
C15 Ru1 C12 18.39(5) 3 .
C11 Ru1 C12 34.83(7) . .
C14 Ru1 C12 57.90(10) . .
C14 Ru1 C12 24.91(5) 3 .
C1 Ru1 C12 116.51(17) . 3
C6 Ru1 C12 108.17(14) 3 3
C6 Ru1 C12 149.52(15) . 3
C15 Ru1 C12 18.39(8) . 3
C15 Ru1 C12 58.83(11) 3 3
C11 Ru1 C12 34.83(6) . 3
C14 Ru1 C12 24.91(6) . 3
C14 Ru1 C12 57.90(11) 3 3
C12 Ru1 C12 44.65(9) . 3
C1 Ru1 C13 148.91(19) . .
C6 Ru1 C13 117.98(16) 3 .
C6 Ru1 C13 110.39(16) . .
C15 Ru1 C13 58.52(10) . .
C15 Ru1 C13 51.91(9) 3 .
C11 Ru1 C13 57.96(10) . .
C14 Ru1 C13 34.62(6) . .
C14 Ru1 C13 25.11(14) 3 .
C12 Ru1 C13 34.22(6) . .
C12 Ru1 C13 40.23(7) 3 .
C1 Ru1 C13 148.91(19) . 3
C6 Ru1 C13 110.39(16) 3 3
C6 Ru1 C13 117.98(16) . 3
C15 Ru1 C13 51.91(12) . 3
C15 Ru1 C13 58.52(12) 3 3
C11 Ru1 C13 57.96(10) . 3
C14 Ru1 C13 25.11(15) . 3
C14 Ru1 C13 34.62(9) 3 3
C12 Ru1 C13 40.23(13) . 3
C12 Ru1 C13 34.22(6) 3 3
C13 Ru1 C13 9.57(15) . 3
C1 N1 C2 151.1(4) . 3
C1 N1 C2 151.1(4) . .
C2 N1 C2 57.2(8) 3 .
C6 N2 C7 154.9(4) . 10_655
C6 N2 C7 154.9(4) . .
C7 N2 C7 50.1(7) 10_655 .
N1 C1 Ru1 173.4(5) . .
C3 C2 C2 59.8(4) . 3
C3 C2 N1 113.2(7) . .
C2 C2 N1 61.4(4) 3 .
C3 C2 C4 109.3(9) . .
C2 C2 C4 98.5(8) 3 .
N1 C2 C4 107.7(8) . .
C3 C2 C5 104.3(8) . .
C2 C2 C5 148.2(7) 3 .
N1 C2 C5 109.2(8) . .
C4 C2 C5 113.2(10) . .
C2 C3 C2 60.5(8) . 3
C2 C4 C4 81.5(8) . 3
N2 C6 Ru1 138.00(10) . 10_655
N2 C6 Ru1 138.00(10) . .
Ru1 C6 Ru1 83.9(2) 10_655 .
C7 C7 N2 65.0(4) 10_655 .
C7 C7 C8 66.8(3) 10_655 .
N2 C7 C8 123.2(7) . .
C7 C7 C9 147.9(5) 10_655 .
N2 C7 C9 103.2(6) . .
C8 C7 C9 101.8(6) . .
C7 C7 C10 99.8(6) 10_655 .
N2 C7 C10 107.8(7) . .
C8 C7 C10 108.2(8) . .
C9 C7 C10 112.3(8) . .
C7 C8 C7 46.3(7) . 10_655
C7 C10 C10 80.2(6) . 10_655
C12 C11 C12 80.49(12) 3 .
C12 C11 C15 30.95(11) 3 .
C12 C11 C15 108.0 . .
C12 C11 C15 108.00(16) 3 3
C12 C11 C15 31.0 . 3
C15 C11 C15 129.07(8) . 3
C12 C11 C16 128.36(14) 3 3
C12 C11 C16 148.31(15) . 3
C15 C11 C16 103.42(16) . 3
C15 C11 C16 123.64(13) 3 3
C12 C11 C16 148.31(12) 3 .
C12 C11 C16 128.4 . .
C15 C11 C16 123.6 . .
C15 C11 C16 103.42(7) 3 .
C16 C11 C16 20.53(16) 3 .
C12 C11 Ru1 76.25(12) 3 .
C12 C11 Ru1 76.25(13) . .
C15 C11 Ru1 70.35(12) . .
C15 C11 Ru1 70.35(12) 3 .
C16 C11 Ru1 119.21(13) 3 .
C16 C11 Ru1 119.21(12) . .
C15 C12 C14 104.6(3) 3 3
C15 C12 C11 75.6(3) 3 .
C14 C12 C11 140.9(3) 3 .
C15 C12 C13 139.87(7) 3 .
C14 C12 C13 46.9(4) 3 .
C11 C12 C13 108.2 . .
C15 C12 C17 63.8(3) 3 .
C14 C12 C17 85.6(4) 3 .
C11 C12 C17 125.8 . .
C13 C12 C17 126.0 . .
C15 C12 C13 140.81(16) 3 3
C14 C12 C13 58.3(3) 3 3
C11 C12 C13 96.32(16) . 3
C13 C12 C13 12.18(16) . 3
C17 C12 C13 137.82(16) . 3
C15 C12 C12 119.7(3) 3 3
C14 C12 C12 103.9(4) 3 3
C11 C12 C12 49.8 . 3
C13 C12 C12 60.0 . 3
C17 C12 C12 167.8 . 3
C13 C12 C12 47.80(16) 3 3
C15 C12 Ru1 70.80(19) 3 .
C14 C12 Ru1 74.3(2) 3 .
C11 C12 Ru1 68.92(12) . .
C13 C12 Ru1 73.68(12) . .
C17 C12 Ru1 123.10(11) . .
C13 C12 Ru1 70.55(13) 3 .
C12 C12 Ru1 67.68(11) 3 .
C13 C13 C14 156.95(15) 3 3
C13 C13 C14 16.6 3 .
C14 C13 C14 140.31(15) 3 .
C13 C13 C12 120.0 3 .
C14 C13 C12 46.12(7) 3 .
C14 C13 C12 108.0 . .
C13 C13 C18 112.9 3 .
C14 C13 C18 86.28(13) 3 .
C14 C13 C18 126.0 . .
C12 C13 C18 126.0 . .
C13 C13 C12 47.80(11) 3 3
C14 C13 C12 114.77(14) 3 3
C14 C13 C12 37.88(10) . 3
C12 C13 C12 72.22(10) . 3
C18 C13 C12 158.62(9) . 3
C13 C13 C18 54.5(3) 3 3
C14 C13 C18 142.5(3) 3 3
C14 C13 C18 68.5(3) . 3
C12 C13 C18 169.19(13) . 3
C18 C13 C18 58.4(3) . 3
C12 C13 C18 101.6(4) 3 3
C13 C13 Ru1 85.21(11) 3 .
C14 C13 Ru1 73.09(14) 3 .
C14 C13 Ru1 69.57(11) . .
C12 C13 Ru1 72.10(12) . .
C18 C13 Ru1 123.94(11) . .
C12 C13 Ru1 69.22(12) 3 .
C18 C13 Ru1 114.6(2) 3 .
C12 C14 C13 86.9(3) 3 3
C12 C14 C13 83.8(2) 3 .
C13 C14 C13 6.40(14) 3 .
C12 C14 C15 31.10(13) 3 .
C13 C14 C15 112.74(10) 3 .
C13 C14 C15 108.0 . .
C12 C14 C19 145.1(2) 3 .
C13 C14 C19 121.10(11) 3 .
C13 C14 C19 126.0 . .
C15 C14 C19 126.0 . .
C12 C14 C17 58.90(10) 3 3
C13 C14 C17 136.43(15) 3 3
C13 C14 C17 136.84(17) . 3
C15 C14 C17 49.19(13) . 3
C19 C14 C17 86.30(18) . 3
C12 C14 C18 135.8(3) 3 3
C13 C14 C18 58.0(2) 3 3
C13 C14 C18 63.5(3) . 3
C15 C14 C18 166.83(16) . 3
C19 C14 C18 63.4(3) . 3
C17 C14 C18 129.4(3) 3 3
C12 C14 Ru1 80.84(18) 3 .
C13 C14 Ru1 81.80(19) 3 .
C13 C14 Ru1 75.81(12) . .
C15 C14 Ru1 69.28(12) . .
C19 C14 Ru1 120.63(12) . .
C17 C14 Ru1 114.67(14) 3 .
C18 C14 Ru1 115.6(2) 3 .
C12 C15 C17 86.12(13) 3 3
C12 C15 C14 44.31(11) 3 .
C17 C15 C14 78.47(9) 3 .
C12 C15 C11 73.5(2) 3 .
C17 C15 C11 138.14(15) 3 .
C14 C15 C11 107.8 . .
C12 C15 C20 148.0(2) 3 .
C17 C15 C20 62.40(18) 3 .
C14 C15 C20 126.0 . .
C11 C15 C20 126.2 . .
C12 C15 Ru1 90.8(2) 3 .
C17 C15 Ru1 144.55(14) 3 .
C14 C15 Ru1 74.90(13) . .
C11 C15 Ru1 73.32(13) . .
C20 C15 Ru1 117.67(13) . .
C16 C16 C11 79.7 3 .
C15 C17 C20 63.8(2) 3 3
C15 C17 C12 30.07(11) 3 .
C20 C17 C12 93.7(3) 3 .
C15 C17 C14 52.34(15) 3 3
C20 C17 C14 106.7(2) 3 3
C12 C17 C14 35.55(16) . 3
C13 C18 C18 67.1 . 3
C13 C18 C13 12.59(17) . 3
C18 C18 C13 54.49(17) 3 3
C13 C18 C19 86.40(17) . 3
C18 C18 C19 148.3(2) 3 3
C13 C18 C19 98.39(13) 3 3
C13 C18 C14 35.7(2) . 3
C18 C18 C14 102.0(2) 3 3
C13 C18 C14 48.06(14) 3 3
C19 C18 C14 50.8 3 3
C14 C19 C18 65.80(14) . 3
C17 C20 C15 53.8(3) 3 .

loop_
_geom_bond_atom_site_label_1
_geom_bond_atom_site_label_2
_geom_bond_distance
_geom_bond_site_symmetry_2
Ru1 C1 1.891(6) .
Ru1 C6 2.067(4) 3
Ru1 C6 2.067(4) .
Ru1 C15 2.265(4) .
Ru1 C15 2.265(4) 3
Ru1 C11 2.303(4) .
Ru1 C14 2.338(4) .
Ru1 C14 2.338(4) 3
Ru1 C12 2.398(4) .
Ru1 C12 2.398(3) 3
Ru1 C13 2.418(4) .
Ru1 C13 2.418(4) 3
N1 C1 1.175(8) .
N1 C2 1.491(9) 3
N1 C2 1.491(9) .
N2 C6 1.191(8) .
N2 C7 1.331(9) 10_655
N2 C7 1.331(9) .
C2 C3 1.418(11) .
C2 C2 1.428(19) 3
C2 C4 1.523(14) .
C2 C5 1.528(16) .
C3 C2 1.418(11) 3
C4 C4 1.88(3) 3
C6 Ru1 2.067(4) 10_655
C7 C7 1.127(16) 10_655
C7 C8 1.433(10) .
C7 C9 1.529(12) .
C7 C10 1.529(13) .
C8 C7 1.433(10) 10_655
C10 C10 1.65(2) 10_655
C11 C12 1.410(2) 3
C11 C12 1.410(2) .
C11 C15 1.424(2) .
C11 C15 1.424(2) 3
C11 C16 1.506(2) 3
C11 C16 1.506(2) .
C12 C15 0.7564(13) 3
C12 C14 1.0228(15) 3
C12 C13 1.417(2) .
C12 C17 1.506(2) .
C12 C13 1.656(5) 3
C12 C12 1.821(3) 3
C13 C13 0.404(6) 3
C13 C14 1.037(6) 3
C13 C14 1.417(2) .
C13 C18 1.506(2) .
C13 C12 1.656(2) 3
C13 C18 1.704(6) 3
C14 C12 1.023(2) 3
C14 C13 1.037(6) 3
C14 C15 1.417(2) .
C14 C19 1.506(2) .
C14 C17 1.754(3) 3
C14 C18 1.772(4) 3
C15 C12 0.756(3) 3
C15 C17 1.355(5) 3
C15 C20 1.506(2) .
C16 C16 0.537(4) 3
C17 C15 1.355(6) 3
C17 C20 1.4878(14) 3
C17 C14 1.754(7) 3
C18 C18 1.577(10) 3
C18 C13 1.704(5) 3
C18 C19 1.737(8) 3
C18 C14 1.772(2) 3
C19 C18 1.737(10) 3
C20 C17 1.488(3) 3

loop_
_geom_torsion_atom_site_label_1
_geom_torsion_atom_site_label_2
_geom_torsion_atom_site_label_3
_geom_torsion_atom_site_label_4
_geom_torsion
_geom_torsion_site_symmetry_1
_geom_torsion_site_symmetry_4
C2 N1 C1 Ru1 -82.9(13) 3 .
C2 N1 C1 Ru1 82.9(13) . .
C6 Ru1 C1 N1 133.47(11) 3 .
C6 Ru1 C1 N1 -133.47(11) . .
C15 Ru1 C1 N1 35.33(7) . .
C15 Ru1 C1 N1 -35.33(9) 3 .
C11 Ru1 C1 N1 0.0 . .
C14 Ru1 C1 N1 45.06(17) . .
C14 Ru1 C1 N1 -45.06(19) 3 .
C12 Ru1 C1 N1 -25.12(7) . .
C12 Ru1 C1 N1 25.12(7) 3 .
C13 Ru1 C1 N1 -9.30(15) . .
C13 Ru1 C1 N1 9.30(15) 3 .
C1 N1 C2 C3 157.2(11) . .
C2 N1 C2 C3 -30.9(9) 3 .
C1 N1 C2 C2 -171.9(15) . 3
C1 N1 C2 C4 -81.9(16) . .
C2 N1 C2 C4 90.1(9) 3 .
C1 N1 C2 C5 41.4(17) . .
C2 N1 C2 C5 -146.6(7) 3 .
N1 C2 C3 C2 31.4(9) . 3
C4 C2 C3 C2 -88.7(9) . 3
C5 C2 C3 C2 150.0(7) . 3
C3 C2 C4 C4 60.8(6) . 3
C2 C2 C4 C4 0.000(1) 3 3
N1 C2 C4 C4 -62.6(5) . 3
C5 C2 C4 C4 176.6(8) . 3
C7 N2 C6 Ru1 -5(2) 10_655 10_655
C7 N2 C6 Ru1 -179.4(13) . 10_655
C7 N2 C6 Ru1 179.4(13) 10_655 .
C7 N2 C6 Ru1 5(2) . .
C1 Ru1 C6 N2 72.1(7) . .
C6 Ru1 C6 N2 158.0(6) 3 .
C15 Ru1 C6 N2 -50.3(11) . .
C15 Ru1 C6 N2 -28.3(7) 3 .
C11 Ru1 C6 N2 -16.1(8) . .
C14 Ru1 C6 N2 -106.3(7) . .
C14 Ru1 C6 N2 -63.6(7) 3 .
C12 Ru1 C6 N2 -44.5(7) . .
C12 Ru1 C6 N2 -67.8(8) 3 .
C13 Ru1 C6 N2 -80.8(7) . .
C13 Ru1 C6 N2 -87.1(7) 3 .
C1 Ru1 C6 Ru1 -105.12(18) . 10_655
C6 Ru1 C6 Ru1 -19.3(3) 3 10_655
C15 Ru1 C6 Ru1 132.4(5) . 10_655
C15 Ru1 C6 Ru1 154.50(15) 3 10_655
C11 Ru1 C6 Ru1 166.70(13) . 10_655
C14 Ru1 C6 Ru1 76.4(2) . 10_655
C14 Ru1 C6 Ru1 119.19(15) 3 10_655
C12 Ru1 C6 Ru1 138.25(13) . 10_655
C12 Ru1 C6 Ru1 115.0(2) 3 10_655
C13 Ru1 C6 Ru1 102.00(15) . 10_655
C13 Ru1 C6 Ru1 95.61(16) 3 10_655
C6 N2 C7 C7 177.1(18) . 10_655
C6 N2 C7 C8 -148.5(14) . .
C7 N2 C7 C8 34.4(9) 10_655 .
C6 N2 C7 C9 -34.6(19) . .
C7 N2 C7 C9 148.3(5) 10_655 .
C6 N2 C7 C10 84.4(18) . .
C7 N2 C7 C10 -92.7(7) 10_655 .
N2 C7 C8 C7 -33.8(9) . 10_655
C9 C7 C8 C7 -148.4(5) . 10_655
C10 C7 C8 C7 93.1(7) . 10_655
C7 C7 C10 C10 0.0 10_655 10_655
N2 C7 C10 C10 66.7(5) . 10_655
C8 C7 C10 C10 -68.7(5) . 10_655
C9 C7 C10 C10 179.7(7) . 10_655
C1 Ru1 C11 C12 138.31(9) . 3
C6 Ru1 C11 C12 52.4(2) 3 3
C6 Ru1 C11 C12 -135.8(2) . 3
C15 Ru1 C11 C12 31.78(13) . 3
C15 Ru1 C11 C12 -115.16(16) 3 3
C14 Ru1 C11 C12 -6.58(13) . 3
C14 Ru1 C11 C12 -76.80(17) 3 3
C12 Ru1 C11 C12 -83.38(13) . 3
C13 Ru1 C11 C12 -47.34(13) . 3
C13 Ru1 C11 C12 -36.04(10) 3 3
C1 Ru1 C11 C12 -138.31(9) . .
C6 Ru1 C11 C12 135.8(2) 3 .
C6 Ru1 C11 C12 -52.4(2) . .
C15 Ru1 C11 C12 115.16(6) . .
C15 Ru1 C11 C12 -31.78(6) 3 .
C14 Ru1 C11 C12 76.80(7) . .
C14 Ru1 C11 C12 6.58(15) 3 .
C12 Ru1 C11 C12 83.38(13) 3 .
C13 Ru1 C11 C12 36.0 . .
C13 Ru1 C11 C12 47.34(17) 3 .
C1 Ru1 C11 C15 106.53(9) . .
C6 Ru1 C11 C15 20.6(2) 3 .
C6 Ru1 C11 C15 -167.6(2) . .
C15 Ru1 C11 C15 -146.93(9) 3 .
C14 Ru1 C11 C15 -38.4 . .
C14 Ru1 C11 C15 -108.58(15) 3 .
C12 Ru1 C11 C15 -115.16(6) . .
C12 Ru1 C11 C15 -31.78(13) 3 .
C13 Ru1 C11 C15 -79.11(7) . .
C13 Ru1 C11 C15 -67.82(16) 3 .
C1 Ru1 C11 C15 -106.53(10) . 3
C6 Ru1 C11 C15 167.6(2) 3 3
C6 Ru1 C11 C15 -20.6(2) . 3
C15 Ru1 C11 C15 146.93(9) . 3
C14 Ru1 C11 C15 108.58(10) . 3
C14 Ru1 C11 C15 38.36(11) 3 3
C12 Ru1 C11 C15 31.78(6) . 3
C12 Ru1 C11 C15 115.16(16) 3 3
C13 Ru1 C11 C15 67.82(9) . 3
C13 Ru1 C11 C15 79.11(17) 3 3
C1 Ru1 C11 C16 11.78(9) . 3
C6 Ru1 C11 C16 -74.1(2) 3 3
C6 Ru1 C11 C16 97.7(2) . 3
C15 Ru1 C11 C16 -94.75(17) . 3
C15 Ru1 C11 C16 118.32(15) 3 3
C14 Ru1 C11 C16 -133.11(17) . 3
C14 Ru1 C11 C16 156.67(7) 3 3
C12 Ru1 C11 C16 150.09(17) . 3
C12 Ru1 C11 C16 -126.53(14) 3 3
C13 Ru1 C11 C16 -173.87(18) . 3
C13 Ru1 C11 C16 -162.57(5) 3 3
C1 Ru1 C11 C16 -11.78(9) . .
C6 Ru1 C11 C16 -97.7(2) 3 .
C6 Ru1 C11 C16 74.1(2) . .
C15 Ru1 C11 C16 -118.32(6) . .
C15 Ru1 C11 C16 94.75(10) 3 .
C14 Ru1 C11 C16 -156.7 . .
C14 Ru1 C11 C16 133.11(16) 3 .
C12 Ru1 C11 C16 126.53(6) . .
C12 Ru1 C11 C16 -150.09(13) 3 .
C13 Ru1 C11 C16 162.6 . .
C13 Ru1 C11 C16 173.87(18) 3 .
C12 C11 C12 C15 152.68(13) 3 3
C15 C11 C12 C15 138.31(13) . 3
C16 C11 C12 C15 -49.42(10) 3 3
C16 C11 C12 C15 -41.92(13) . 3
Ru1 C11 C12 C15 74.63(13) . 3
C12 C11 C12 C14 57.1(4) 3 3
C15 C11 C12 C14 42.8(4) . 3
C15 C11 C12 C14 -95.5(3) 3 3
C16 C11 C12 C14 -145.0(3) 3 3
C16 C11 C12 C14 -137.5(4) . 3
Ru1 C11 C12 C14 -20.9(4) . 3
C12 C11 C12 C13 14.4 3 .
C15 C11 C12 C13 0.0 . .
C15 C11 C12 C13 -138.29(13) 3 .
C16 C11 C12 C13 172.29(9) 3 .
C16 C11 C12 C13 179.8 . .
Ru1 C11 C12 C13 -63.65(12) . .
C12 C11 C12 C17 -165.6 3 .
C15 C11 C12 C17 -180.0 . .
C15 C11 C12 C17 41.70(13) 3 .
C16 C11 C12 C17 -7.72(9) 3 .
C16 C11 C12 C17 -0.2 . .
Ru1 C11 C12 C17 116.33(12) . .
C12 C11 C12 C13 11.7 3 3
C15 C11 C12 C13 -2.6 . 3
C15 C11 C12 C13 -140.95(12) 3 3
C16 C11 C12 C13 169.62(6) 3 3
C16 C11 C12 C13 177.1 . 3
Ru1 C11 C12 C13 -66.32(12) . 3
C15 C11 C12 C12 -14.4 . 3
C15 C11 C12 C12 -152.68(13) 3 3
C16 C11 C12 C12 157.90(9) 3 3
C16 C11 C12 C12 165.4 . 3
Ru1 C11 C12 C12 -78.05(12) . 3
C12 C11 C12 Ru1 78.05(12) 3 .
C15 C11 C12 Ru1 63.68(12) . .
C15 C11 C12 Ru1 -74.63(13) 3 .
C16 C11 C12 Ru1 -124.06(12) 3 .
C16 C11 C12 Ru1 -116.55(12) . .
C1 Ru1 C12 C15 -33.5(3) . 3
C6 Ru1 C12 C15 -167.6(4) 3 3
C6 Ru1 C12 C15 61.2(3) . 3
C15 Ru1 C12 C15 -120.3(3) . 3
C11 Ru1 C12 C15 -81.5(3) . 3
C14 Ru1 C12 C15 -162.6(2) . 3
C14 Ru1 C12 C15 112.0(5) 3 3
C12 Ru1 C12 C15 -135.3(2) 3 3
C13 Ru1 C12 C15 161.0(2) . 3
C13 Ru1 C12 C15 173.4(3) 3 3
C1 Ru1 C12 C14 -145.5(3) . 3
C6 Ru1 C12 C14 80.4(4) 3 3
C6 Ru1 C12 C14 -50.8(3) . 3
C15 Ru1 C12 C14 127.7(3) . 3
C15 Ru1 C12 C14 -112.0(5) 3 3
C11 Ru1 C12 C14 166.5(3) . 3
C14 Ru1 C12 C14 85.3(3) . 3
C12 Ru1 C12 C14 112.6(3) 3 3
C13 Ru1 C12 C14 49.0(3) . 3
C13 Ru1 C12 C14 61.3(2) 3 3
C1 Ru1 C12 C11 47.99(12) . .
C6 Ru1 C12 C11 -86.1(3) 3 .
C6 Ru1 C12 C11 142.73(15) . .
C15 Ru1 C12 C11 -38.8 . .
C15 Ru1 C12 C11 81.5(3) 3 .
C14 Ru1 C12 C11 -81.14(7) . .
C14 Ru1 C12 C11 -166.5(3) 3 .
C12 Ru1 C12 C11 -53.8 3 .
C13 Ru1 C12 C11 -117.51(6) . .
C13 Ru1 C12 C11 -105.14(16) 3 .
C1 Ru1 C12 C13 165.50(13) . .
C6 Ru1 C12 C13 31.4(3) 3 .
C6 Ru1 C12 C13 -99.76(16) . .
C15 Ru1 C12 C13 78.71(8) . .
C15 Ru1 C12 C13 -161.0(2) 3 .
C11 Ru1 C12 C13 117.51(6) . .
C14 Ru1 C12 C13 36.4 . .
C14 Ru1 C12 C13 -49.0(3) 3 .
C12 Ru1 C12 C13 63.7 3 .
C13 Ru1 C12 C13 12.37(17) 3 .
C1 Ru1 C12 C17 -71.79(13) . .
C6 Ru1 C12 C17 154.1(2) 3 .
C6 Ru1 C12 C17 22.95(16) . .
C15 Ru1 C12 C17 -158.6 . .
C15 Ru1 C12 C17 -38.3(3) 3 .
C11 Ru1 C12 C17 -119.79(7) . .
C14 Ru1 C12 C17 159.1 . .
C14 Ru1 C12 C17 73.7(3) 3 .
C12 Ru1 C12 C17 -173.6 3 .
C13 Ru1 C12 C17 122.70(7) . .
C13 Ru1 C12 C17 135.07(16) 3 .
C1 Ru1 C12 C13 153.13(12) . 3
C6 Ru1 C12 C13 19.0(2) 3 3
C6 Ru1 C12 C13 -112.13(18) . 3
C15 Ru1 C12 C13 66.34(16) . 3
C15 Ru1 C12 C13 -173.4(3) 3 3
C11 Ru1 C12 C13 105.14(16) . 3
C14 Ru1 C12 C13 24.00(17) . 3
C14 Ru1 C12 C13 -61.3(2) 3 3
C12 Ru1 C12 C13 51.31(16) 3 3
C13 Ru1 C12 C13 -12.37(17) . 3
C1 Ru1 C12 C12 101.82(12) . 3
C6 Ru1 C12 C12 -32.3(2) 3 3
C6 Ru1 C12 C12 -163.44(15) . 3
C15 Ru1 C12 C12 15.0 . 3
C15 Ru1 C12 C12 135.3(2) 3 3
C11 Ru1 C12 C12 53.8 . 3
C14 Ru1 C12 C12 -27.3 . 3
C14 Ru1 C12 C12 -112.6(3) 3 3
C13 Ru1 C12 C12 -63.7 . 3
C13 Ru1 C12 C12 -51.31(16) 3 3
C15 C12 C13 C13 -101.7(5) 3 3
C14 C12 C13 C13 -156.75(18) 3 3
C11 C12 C13 C13 -12.7 . 3
C17 C12 C13 C13 167.4 . 3
C12 C12 C13 C13 0.0 3 3
Ru1 C12 C13 C13 -73.27(12) . 3
C15 C12 C13 C14 55.0(3) 3 3
C11 C12 C13 C14 144.09(18) . 3
C17 C12 C13 C14 -35.90(18) . 3
C13 C12 C13 C14 156.75(18) 3 3
C12 C12 C13 C14 156.75(18) 3 3
Ru1 C12 C13 C14 83.49(17) . 3
C15 C12 C13 C14 -89.1(5) 3 .
C14 C12 C13 C14 -144.11(18) 3 .
C11 C12 C13 C14 0.0 . .
C17 C12 C13 C14 180.0 . .
C13 C12 C13 C14 12.6 3 .
C12 C12 C13 C14 12.6 3 .
Ru1 C12 C13 C14 -60.62(12) . .
C15 C12 C13 C18 90.9(5) 3 .
C14 C12 C13 C18 35.89(18) 3 .
C11 C12 C13 C18 180.0 . .
C17 C12 C13 C18 0.0 . .
C13 C12 C13 C18 -167.4 3 .
C12 C12 C13 C18 -167.4 3 .
Ru1 C12 C13 C18 119.38(12) . .
C15 C12 C13 C12 -101.7(5) 3 3
C14 C12 C13 C12 -156.75(18) 3 3
C11 C12 C13 C12 -12.7 . 3
C17 C12 C13 C12 167.4 . 3
C13 C12 C13 C12 0.0 3 3
Ru1 C12 C13 C12 -73.27(12) . 3
C15 C12 C13 C18 -158.3(15) 3 3
C14 C12 C13 C18 146.7(15) 3 3
C11 C12 C13 C18 -69.2(13) . 3
C17 C12 C13 C18 110.8(13) . 3
C13 C12 C13 C18 -56.6(13) 3 3
C12 C12 C13 C18 -56.6(13) 3 3
Ru1 C12 C13 C18 -129.8(14) . 3
C15 C12 C13 Ru1 -28.5(4) 3 .
C14 C12 C13 Ru1 -83.49(17) 3 .
C11 C12 C13 Ru1 60.61(12) . .
C17 C12 C13 Ru1 -119.38(12) . .
C13 C12 C13 Ru1 73.27(12) 3 .
C12 C12 C13 Ru1 73.27(12) 3 .
C1 Ru1 C13 C13 98.0(2) . 3
C6 Ru1 C13 C13 -38.90(14) 3 3
C6 Ru1 C13 C13 -143.73(14) . 3
C15 Ru1 C13 C13 43.99(7) . 3
C15 Ru1 C13 C13 131.18(10) 3 3
C11 Ru1 C13 C13 87.00(7) . 3
C14 Ru1 C13 C13 5.9 . 3
C14 Ru1 C13 C13 172.15(7) 3 3
C12 Ru1 C13 C13 123.7 . 3
C12 Ru1 C13 C13 46.44(11) 3 3
C1 Ru1 C13 C14 -74.2(3) . 3
C6 Ru1 C13 C14 148.96(18) 3 3
C6 Ru1 C13 C14 44.12(17) . 3
C15 Ru1 C13 C14 -128.16(12) . 3
C15 Ru1 C13 C14 -40.96(7) 3 3
C11 Ru1 C13 C14 -85.15(11) . 3
C14 Ru1 C13 C14 -166.29(9) . 3
C12 Ru1 C13 C14 -48.46(7) . 3
C12 Ru1 C13 C14 -125.71(12) 3 3
C13 Ru1 C13 C14 -172.15(7) 3 3
C1 Ru1 C13 C14 92.1(2) . .
C6 Ru1 C13 C14 -44.76(14) 3 .
C6 Ru1 C13 C14 -149.59(14) . .
C15 Ru1 C13 C14 38.1 . .
C15 Ru1 C13 C14 125.32(11) 3 .
C11 Ru1 C13 C14 81.14(7) . .
C14 Ru1 C13 C14 166.29(9) 3 .
C12 Ru1 C13 C14 117.83(7) . .
C12 Ru1 C13 C14 40.58(11) 3 .
C13 Ru1 C13 C14 -5.9 3 .
C1 Ru1 C13 C12 -25.7(2) . .
C6 Ru1 C13 C12 -162.59(14) 3 .
C6 Ru1 C13 C12 92.58(13) . .
C15 Ru1 C13 C12 -79.70(8) . .
C15 Ru1 C13 C12 7.50(10) 3 .
C11 Ru1 C13 C12 -36.7 . .
C14 Ru1 C13 C12 -117.83(7) . .
C14 Ru1 C13 C12 48.46(7) 3 .
C12 Ru1 C13 C12 -77.25(10) 3 .
C13 Ru1 C13 C12 -123.7 3 .
C1 Ru1 C13 C18 -147.52(18) . .
C6 Ru1 C13 C18 75.60(12) 3 .
C6 Ru1 C13 C18 -29.23(12) . .
C15 Ru1 C13 C18 158.5 . .
C15 Ru1 C13 C18 -114.32(13) 3 .
C11 Ru1 C13 C18 -158.5 . .
C14 Ru1 C13 C18 120.36(6) . .
C14 Ru1 C13 C18 -73.35(12) 3 .
C12 Ru1 C13 C18 -121.81(7) . .
C12 Ru1 C13 C18 160.94(12) 3 .
C13 Ru1 C13 C18 114.50(8) 3 .
C1 Ru1 C13 C12 51.5(3) . 3
C6 Ru1 C13 C12 -85.33(18) 3 3
C6 Ru1 C13 C12 169.83(17) . 3
C15 Ru1 C13 C12 -2.45(12) . 3
C15 Ru1 C13 C12 84.75(17) 3 3
C11 Ru1 C13 C12 40.56(11) . 3
C14 Ru1 C13 C12 -40.58(11) . 3
C14 Ru1 C13 C12 125.71(12) 3 3
C12 Ru1 C13 C12 77.25(10) . 3
C13 Ru1 C13 C12 -46.44(11) 3 3
C1 Ru1 C13 C18 145.18(14) . 3
C6 Ru1 C13 C18 8.3(3) 3 3
C6 Ru1 C13 C18 -96.5(3) . 3
C15 Ru1 C13 C18 91.2(3) . 3
C15 Ru1 C13 C18 178.4(3) 3 3
C11 Ru1 C13 C18 134.2(3) . 3
C14 Ru1 C13 C18 53.1(3) . 3
C14 Ru1 C13 C18 -140.7(3) 3 3
C12 Ru1 C13 C18 170.9(3) . 3
C12 Ru1 C13 C18 93.6(4) 3 3
C13 Ru1 C13 C18 47.2(3) 3 3
C13 C13 C14 C12 118.73(6) 3 3
C14 C13 C14 C12 -61.27(6) 3 3
C12 C13 C14 C12 -19.85(6) . 3
C18 C13 C14 C12 160.15(6) . 3
C18 C13 C14 C12 149.29(11) 3 3
Ru1 C13 C14 C12 -82.08(15) . 3
C14 C13 C14 C13 180(66) 3 3
C12 C13 C14 C13 -138.6 . 3
C18 C13 C14 C13 41.4 . 3
C12 C13 C14 C13 -118.73(6) 3 3
C18 C13 C14 C13 30.56(5) 3 3
Ru1 C13 C14 C13 159.20(13) . 3
C13 C13 C14 C15 138.6 3 .
C14 C13 C14 C15 -41.4 3 .
C12 C13 C14 C15 0.0 . .
C18 C13 C14 C15 180.0 . .
C12 C13 C14 C15 19.85(6) 3 .
C18 C13 C14 C15 169.14(5) 3 .
Ru1 C13 C14 C15 -62.23(13) . .
C13 C13 C14 C19 -41.4 3 .
C14 C13 C14 C19 138.6 3 .
C12 C13 C14 C19 180.0 . .
C18 C13 C14 C19 0.0 . .
C12 C13 C14 C19 -160.15(6) 3 .
C18 C13 C14 C19 -10.86(5) 3 .
Ru1 C13 C14 C19 117.77(13) . .
C13 C13 C14 C17 89.72(11) 3 3
C14 C13 C14 C17 -90.28(11) 3 3
C12 C13 C14 C17 -48.85(11) . 3
C18 C13 C14 C17 131.15(11) . 3
C12 C13 C14 C17 -29.00(7) 3 3
C18 C13 C14 C17 120.29(14) 3 3
Ru1 C13 C14 C17 -111.08(19) . 3
C13 C13 C14 C18 -30.56(6) 3 3
C14 C13 C14 C18 149.44(6) 3 3
C12 C13 C14 C18 -169.14(5) . 3
C18 C13 C14 C18 10.86(5) . 3
C12 C13 C14 C18 -149.29(11) 3 3
Ru1 C13 C14 C18 128.63(13) . 3
C13 C13 C14 Ru1 -159.20(13) 3 .
C14 C13 C14 Ru1 20.80(13) 3 .
C12 C13 C14 Ru1 62.23(13) . .
C18 C13 C14 Ru1 -117.77(13) . .
C12 C13 C14 Ru1 82.08(15) 3 .
C18 C13 C14 Ru1 -128.63(13) 3 .
C1 Ru1 C14 C12 -46.5(3) . 3
C6 Ru1 C14 C12 -132.6(3) 3 3
C6 Ru1 C14 C12 131.3(2) . 3
C15 Ru1 C14 C12 -30.0(2) . 3
C15 Ru1 C14 C12 44.4(2) 3 3
C11 Ru1 C14 C12 8.9(2) . 3
C14 Ru1 C14 C12 79.19(18) 3 3
C12 Ru1 C14 C12 49.96(19) . 3
C13 Ru1 C14 C12 85.91(18) . 3
C13 Ru1 C14 C12 88.2(2) 3 3
C1 Ru1 C14 C13 -134.7(2) . 3
C6 Ru1 C14 C13 139.24(13) 3 3
C6 Ru1 C14 C13 43.14(19) . 3
C15 Ru1 C14 C13 -118.17(6) . 3
C15 Ru1 C14 C13 -43.82(12) 3 3
C11 Ru1 C14 C13 -79.26(8) . 3
C14 Ru1 C14 C13 -9.01(8) 3 3
C12 Ru1 C14 C13 -38.24(7) . 3
C12 Ru1 C14 C13 -88.2(2) 3 3
C13 Ru1 C14 C13 -2.29(5) . 3
C1 Ru1 C14 C13 -132.4(2) . .
C6 Ru1 C14 C13 141.53(14) 3 .
C6 Ru1 C14 C13 45.43(19) . .
C15 Ru1 C14 C13 -115.88(7) . .
C15 Ru1 C14 C13 -41.53(9) 3 .
C11 Ru1 C14 C13 -76.97(7) . .
C14 Ru1 C14 C13 -6.7 3 .
C12 Ru1 C14 C13 -36.0 . .
C12 Ru1 C14 C13 -85.91(18) 3 .
C13 Ru1 C14 C13 2.29(5) 3 .
C1 Ru1 C14 C15 -16.5(2) . .
C6 Ru1 C14 C15 -102.59(14) 3 .
C6 Ru1 C14 C15 161.31(19) . .
C15 Ru1 C14 C15 74.35(10) 3 .
C11 Ru1 C14 C15 38.9 . .
C14 Ru1 C14 C15 109.16(9) 3 .
C12 Ru1 C14 C15 79.93(7) . .
C12 Ru1 C14 C15 30.0(2) 3 .
C13 Ru1 C14 C15 115.88(6) . .
C13 Ru1 C14 C15 118.17(6) 3 .
C1 Ru1 C14 C19 103.9(2) . .
C6 Ru1 C14 C19 17.83(13) 3 .
C6 Ru1 C14 C19 -78.27(18) . .
C15 Ru1 C14 C19 120.42(6) . .
C15 Ru1 C14 C19 -165.23(6) 3 .
C11 Ru1 C14 C19 159.3 . .
C14 Ru1 C14 C19 -130.42(6) 3 .
C12 Ru1 C14 C19 -159.7 . .
C12 Ru1 C14 C19 150.4(2) 3 .
C13 Ru1 C14 C19 -123.70(6) . .
C13 Ru1 C14 C19 -121.41(8) 3 .
C1 Ru1 C14 C17 3.0(4) . 3
C6 Ru1 C14 C17 -83.1(3) 3 3
C6 Ru1 C14 C17 -179.2(2) . 3
C15 Ru1 C14 C17 19.5(2) . 3
C15 Ru1 C14 C17 93.8(3) 3 3
C11 Ru1 C14 C17 58.4(2) . 3
C14 Ru1 C14 C17 128.7(2) 3 3
C12 Ru1 C14 C17 99.4(2) . 3
C12 Ru1 C14 C17 49.47(11) 3 3
C13 Ru1 C14 C17 135.4(2) . 3
C13 Ru1 C14 C17 137.7(2) 3 3
C1 Ru1 C14 C18 176.8(3) . 3
C6 Ru1 C14 C18 90.7(3) 3 3
C6 Ru1 C14 C18 -5.4(3) . 3
C15 Ru1 C14 C18 -166.7(3) . 3
C15 Ru1 C14 C18 -92.3(3) 3 3
C11 Ru1 C14 C18 -127.8(3) . 3
C14 Ru1 C14 C18 -57.5(3) 3 3
C12 Ru1 C14 C18 -86.7(3) . 3
C12 Ru1 C14 C18 -136.7(5) 3 3
C13 Ru1 C14 C18 -50.8(3) . 3
C13 Ru1 C14 C18 -48.5(3) 3 3
C13 C14 C15 C12 -36.2(3) 3 3
C13 C14 C15 C12 -40.8(3) . 3
C19 C14 C15 C12 139.2(3) . 3
C17 C14 C15 C12 96.3(2) 3 3
C18 C14 C15 C12 6.9(10) 3 3
Ru1 C14 C15 C12 -107.3(4) . 3
C12 C14 C15 C17 -96.3(2) 3 3
C13 C14 C15 C17 -132.53(18) 3 3
C13 C14 C15 C17 -137.11(18) . 3
C19 C14 C15 C17 42.89(18) . 3
C18 C14 C15 C17 -89.4(12) 3 3
Ru1 C14 C15 C17 156.4(2) . 3
C12 C14 C15 C11 40.8(3) 3 .
C13 C14 C15 C11 4.60(10) 3 .
C13 C14 C15 C11 0.0 . .
C19 C14 C15 C11 -180.0 . .
C17 C14 C15 C11 137.13(18) 3 .
C18 C14 C15 C11 47.7(12) 3 .
Ru1 C14 C15 C11 -66.50(13) . .
C12 C14 C15 C20 -139.2(3) 3 .
C13 C14 C15 C20 -175.41(10) 3 .
C13 C14 C15 C20 180.0 . .
C19 C14 C15 C20 0.0 . .
C17 C14 C15 C20 -42.89(18) 3 .
C18 C14 C15 C20 -132.3(12) 3 .
Ru1 C14 C15 C20 113.49(13) . .
C12 C14 C15 Ru1 107.3(4) 3 .
C13 C14 C15 Ru1 71.10(18) 3 .
C13 C14 C15 Ru1 66.51(13) . .
C19 C14 C15 Ru1 -113.49(13) . .
C17 C14 C15 Ru1 -156.4(2) 3 .
C18 C14 C15 Ru1 114.2(13) 3 .
C12 C11 C15 C12 28.42(11) . 3
C15 C11 C15 C12 54.56(11) 3 3
C16 C11 C15 C12 -147.41(10) 3 3
C16 C11 C15 C12 -151.36(11) . 3
Ru1 C11 C15 C12 96.00(18) . 3
C12 C11 C15 C17 64.05(11) 3 3
C12 C11 C15 C17 92.47(19) . 3
C15 C11 C15 C17 118.61(19) 3 3
C16 C11 C15 C17 -83.37(19) 3 3
C16 C11 C15 C17 -87.32(19) . 3
Ru1 C11 C15 C17 160.1(3) . 3
C12 C11 C15 C14 -28.44(11) 3 .
C12 C11 C15 C14 0.0 . .
C15 C11 C15 C14 26.1 3 .
C16 C11 C15 C14 -175.9 3 .
C16 C11 C15 C14 -179.8 . .
Ru1 C11 C15 C14 67.56(13) . .
C12 C11 C15 C20 151.57(11) 3 .
C12 C11 C15 C20 180.0 . .
C15 C11 C15 C20 -153.9 3 .
C16 C11 C15 C20 4.2 3 .
C16 C11 C15 C20 0.2 . .
Ru1 C11 C15 C20 -112.43(13) . .
C12 C11 C15 Ru1 -96.00(18) 3 .
C12 C11 C15 Ru1 -67.58(13) . .
C15 C11 C15 Ru1 -41.44(13) 3 .
C16 C11 C15 Ru1 116.58(13) 3 .
C16 C11 C15 Ru1 112.63(13) . .
C1 Ru1 C15 C12 -149.8(2) . 3
C6 Ru1 C15 C12 122.6(2) 3 3
C6 Ru1 C15 C12 -28.8(6) . 3
C15 Ru1 C15 C12 -52.2(2) 3 3
C11 Ru1 C15 C12 -72.4(2) . 3
C14 Ru1 C15 C12 41.8(2) . 3
C14 Ru1 C15 C12 -15.1(2) 3 3
C12 Ru1 C15 C12 -35.3(2) . 3
C13 Ru1 C15 C12 5.0(2) . 3
C13 Ru1 C15 C12 13.45(15) 3 3
C1 Ru1 C15 C17 125.7(4) . 3
C6 Ru1 C15 C17 38.1(4) 3 3
C6 Ru1 C15 C17 -113.3(7) . 3
C15 Ru1 C15 C17 -136.7(4) 3 3
C11 Ru1 C15 C17 -156.9(4) . 3
C14 Ru1 C15 C17 -42.6(4) . 3
C14 Ru1 C15 C17 -99.6(4) 3 3
C12 Ru1 C15 C17 -119.7(4) . 3
C12 Ru1 C15 C17 -84.4(3) 3 3
C13 Ru1 C15 C17 -79.4(4) . 3
C13 Ru1 C15 C17 -71.0(4) 3 3
C1 Ru1 C15 C14 168.35(14) . .
C6 Ru1 C15 C14 80.74(16) 3 .
C6 Ru1 C15 C14 -70.6(7) . .
C15 Ru1 C15 C14 -94.05(10) 3 .
C11 Ru1 C15 C14 -114.27(6) . .
C14 Ru1 C15 C14 -56.97(10) 3 .
C12 Ru1 C15 C14 -77.11(7) . .
C12 Ru1 C15 C14 -41.8(2) 3 .
C13 Ru1 C15 C14 -36.8 . .
C13 Ru1 C15 C14 -28.38(14) 3 .
C1 Ru1 C15 C11 -77.37(13) . .
C6 Ru1 C15 C11 -164.99(16) 3 .
C6 Ru1 C15 C11 43.6(6) . .
C15 Ru1 C15 C11 20.23(5) 3 .
C14 Ru1 C15 C11 114.27(6) . .
C14 Ru1 C15 C11 57.30(10) 3 .
C12 Ru1 C15 C11 37.2 . .
C12 Ru1 C15 C11 72.4(2) 3 .
C13 Ru1 C15 C11 77.45(6) . .
C13 Ru1 C15 C11 85.89(14) 3 .
C1 Ru1 C15 C20 45.26(13) . .
C6 Ru1 C15 C20 -42.36(16) 3 .
C6 Ru1 C15 C20 166.3(6) . .
C15 Ru1 C15 C20 142.86(5) 3 .
C11 Ru1 C15 C20 122.64(6) . .
C14 Ru1 C15 C20 -123.09(6) . .
C14 Ru1 C15 C20 179.93(8) 3 .
C12 Ru1 C15 C20 159.8 . .
C12 Ru1 C15 C20 -164.9(2) 3 .
C13 Ru1 C15 C20 -159.9 . .
C13 Ru1 C15 C20 -151.47(15) 3 .
C12 C11 C16 C16 -16.97(9) 3 3
C12 C11 C16 C16 -168.7 . 3
C15 C11 C16 C16 11.0 . 3
C15 C11 C16 C16 170.6 3 3
Ru1 C11 C16 C16 95.81(14) . 3
C14 C12 C17 C15 108.65(12) 3 3
C11 C12 C17 C15 -45.89(8) . 3
C13 C12 C17 C15 134.10(8) . 3
C13 C12 C17 C15 138.04(11) 3 3
C12 C12 C17 C15 -110.05(8) 3 3
Ru1 C12 C17 C15 40.71(17) . 3
C15 C12 C17 C20 5.1 3 3
C14 C12 C17 C20 113.76(10) 3 3
C11 C12 C17 C20 -40.77(7) . 3
C13 C12 C17 C20 139.21(7) . 3
C13 C12 C17 C20 143.15(9) 3 3
C12 C12 C17 C20 -104.94(6) 3 3
Ru1 C12 C17 C20 45.82(16) . 3
C15 C12 C17 C14 -108.65(12) 3 3
C11 C12 C17 C14 -154.54(5) . 3
C13 C12 C17 C14 25.45(5) . 3
C13 C12 C17 C14 29.4 3 3
C12 C12 C17 C14 141.30(5) 3 3
Ru1 C12 C17 C14 -67.94(15) . 3
C13 C13 C18 C18 0.0 3 3
C14 C13 C18 C18 -166.82(8) 3 3
C14 C13 C18 C18 -11.9 . 3
C12 C13 C18 C18 168.1 . 3
C12 C13 C18 C18 23.00(14) 3 3
Ru1 C13 C18 C18 -100.10(14) . 3
C14 C13 C18 C13 -166.82(8) 3 3
C14 C13 C18 C13 -11.9 . 3
C12 C13 C18 C13 168.1 . 3
C12 C13 C18 C13 23.00(14) 3 3
C18 C13 C18 C13 0.0 3 3
Ru1 C13 C18 C13 -100.10(14) . 3
C13 C13 C18 C19 162.17(11) 3 3
C14 C13 C18 C19 -4.6 3 3
C14 C13 C18 C19 150.30(11) . 3
C12 C13 C18 C19 -29.70(11) . 3
C12 C13 C18 C19 -174.83(18) 3 3
C18 C13 C18 C19 162.17(11) 3 3
Ru1 C13 C18 C19 62.07(15) . 3
C13 C13 C18 C14 166.82(8) 3 3
C14 C13 C18 C14 154.95(8) . 3
C12 C13 C18 C14 -25.05(8) . 3
C12 C13 C18 C14 -170.18(17) 3 3
C18 C13 C18 C14 166.82(8) 3 3
Ru1 C13 C18 C14 66.72(14) . 3
C12 C14 C19 C18 -133.03(6) 3 3
C13 C14 C19 C18 5.9 3 3
C13 C14 C19 C18 10.87(11) . 3
C15 C14 C19 C18 -169.13(11) . 3
C17 C14 C19 C18 -138.05(10) 3 3
Ru1 C14 C19 C18 105.35(19) . 3
C12 C15 C20 C17 -10.77(12) 3 3
C14 C15 C20 C17 48.80(10) . 3
C11 C15 C20 C17 -131.21(10) . 3
Ru1 C15 C20 C17 139.80(18) . 3
